data_4514234
loop_
_publ_author_name
'Song, Heng'
'Ye, Ke'
'Geng, Peiyu'
'Han, Xiao'
'Liao, Rongzhen'
'Tung, Chen-Ho'
'Wang, Wenguang'

_publ_section_title
;
 Activation of Epoxides by a Cooperative Iron--Thiolate Catalyst:
 Intermediacy of Ferrous Alkoxides in Catalytic Hydroboration
;
_journal_issue 11
_journal_name_full 'ACS Catalysis'
_journal_page_first 7709
_journal_paper_doi 10.1021/acscatal.7b02527
_journal_volume 7
_journal_year 2017
_chemical_formula_moiety 'C28 H32 B Fe P S'
_chemical_formula_sum 'C28 H32 B Fe P S'
_chemical_formula_weight 498.22
_chemical_name_systematic
;
 ?
;
_space_group_crystal_system monoclinic
_space_group_IT_number 14
_space_group_name_Hall '-P 2yn'
_space_group_name_H-M_alt 'P 1 21/n 1'
_symmetry_space_group_name_Hall '-P 2yn'
_symmetry_space_group_name_H-M 'P 1 21/n 1'
_atom_sites_solution_hydrogens mixed
_atom_sites_solution_primary iterative
_audit_creation_date 2017-06-05
_audit_creation_method
;
Olex2 1.2-beta
(compiled 2016.02.19 svn.r3266 for OlexSys, GUI svn.r5155)
;
_cell_angle_alpha 90
_cell_angle_beta 117.569(3)
_cell_angle_gamma 90
_cell_formula_units_Z 4
_cell_length_a 18.433(6)
_cell_length_b 8.274(3)
_cell_length_c 18.909(7)
_cell_measurement_reflns_used 3581
_cell_measurement_temperature 173(2)
_cell_measurement_theta_max 26.288
_cell_measurement_theta_min 2.745
_cell_volume 2556.4(16)
_computing_molecular_graphics 'Olex2 (Dolomanov et al., 2009)'
_computing_publication_material 'Olex2 (Dolomanov et al., 2009)'
_computing_structure_refinement 'ShelXL (Sheldrick, 2015)'
_computing_structure_solution
;
Superflip (Palatinus & Chapuis, 2007;Palatinus & van der Lee, 2008;
Palatinus et al., 2012)
;
_diffrn_ambient_temperature 173.15
_diffrn_measured_fraction_theta_full 0.974
_diffrn_measured_fraction_theta_max 0.998
_diffrn_measurement_device_type 'Bruker APEXII'
_diffrn_radiation_type MoK\a
_diffrn_radiation_wavelength 0.71073
_diffrn_reflns_av_R_equivalents 0.0278
_diffrn_reflns_av_unetI/netI 0.0349
_diffrn_reflns_Laue_measured_fraction_full 0.974
_diffrn_reflns_Laue_measured_fraction_max 0.998
_diffrn_reflns_limit_h_max 21
_diffrn_reflns_limit_h_min -21
_diffrn_reflns_limit_k_max 9
_diffrn_reflns_limit_k_min -9
_diffrn_reflns_limit_l_max 22
_diffrn_reflns_limit_l_min -22
_diffrn_reflns_number 11863
_diffrn_reflns_point_group_measured_fraction_full 0.974
_diffrn_reflns_point_group_measured_fraction_max 0.998
_diffrn_reflns_theta_full 25.214
_diffrn_reflns_theta_max 24.997
_diffrn_reflns_theta_min 2.743
_exptl_absorpt_coefficient_mu 0.748
_exptl_crystal_density_diffrn 1.295
_exptl_crystal_description block
_exptl_crystal_F_000 1048
_exptl_crystal_size_max 0.09
_exptl_crystal_size_mid 0.09
_exptl_crystal_size_min 0.08
_refine_diff_density_max 0.556
_refine_diff_density_min -0.258
_refine_diff_density_rms 0.051
_refine_ls_extinction_method none
_refine_ls_goodness_of_fit_ref 1.026
_refine_ls_hydrogen_treatment mixed
_refine_ls_matrix_type full
_refine_ls_number_parameters 298
_refine_ls_number_reflns 4502
_refine_ls_number_restraints 1
_refine_ls_restrained_S_all 1.027
_refine_ls_R_factor_all 0.0518
_refine_ls_R_factor_gt 0.0370
_refine_ls_shift/su_max 0.005
_refine_ls_shift/su_mean 0.000
_refine_ls_structure_factor_coef Fsqd
_refine_ls_weighting_details 'w=1/[\s^2^(Fo^2^)+(0.0407P)^2^+1.4240P] where P=(Fo^2^+2Fc^2^)/3'
_refine_ls_weighting_scheme calc
_refine_ls_wR_factor_gt 0.0837
_refine_ls_wR_factor_ref 0.0918
_reflns_Friedel_coverage 0.000
_reflns_number_gt 3578
_reflns_number_total 4502
_reflns_threshold_expression 'I > 2\s(I)'
_cod_data_source_file cs7b02527_si_002.cif
_cod_data_source_block 1H(BH2)
_cod_depositor_comments 'Adding full bibliography for 4514233--4514239.cif.'
_cod_original_cell_volume 2556.4(15)
_cod_database_code 4514234
_shelxl_version_number 2013-4
_shelx_space_group_comment
;
The symmetry employed for this shelxl refinement is uniquely defined
by the following loop, which should always be used as a source of
symmetry information in preference to the above space-group names.
They are only intended as comments.
;
_shelx_estimated_absorpt_t_max 0.943
_shelx_estimated_absorpt_t_min 0.936
_olex2_refinement_description
;
1. Fixed Uiso
 At 1.2 times of:
  All B(H,H) groups, All C(H) groups
 At 1.5 times of:
  All C(H,H,H) groups
2. Rigid bond restraints
 C23, C19
 with sigma for 1-2 distances of 0.02 and sigma for 1-3 distances of 0.01
 C23, C19
 with sigma for 1-2 distances of 0.005 and sigma for 1-3 distances of 0.01
3.a Secondary CH2 refined with riding coordinates:
 B1(H1A,H1B)
3.b Aromatic/amide H refined with riding coordinates:
 C10(H10), C9(H9), C18(H18), C11(H11), C4(H4), C3(H3), C5(H5), C14(H14),
 C8(H8), C17(H17), C15(H15), C16(H16), C6(H6), C12(H12)
3.c Idealised Me refined as rotating group:
 C24(H24A,H24B,H24C), C28(H28A,H28B,H28C), C25(H25A,H25B,H25C), C27(H27A,H27B,
 H27C), C26(H26A,H26B,H26C)
;
_olex2_submission_special_instructions 'No special instructions were received'

loop_
_space_group_symop_operation_xyz
'x, y, z'
'-x+1/2, y+1/2, -z+1/2'
'-x, -y, -z'
'x-1/2, -y-1/2, z-1/2'

loop_
_atom_site_label
_atom_site_type_symbol
_atom_site_fract_x
_atom_site_fract_y
_atom_site_fract_z
_atom_site_U_iso_or_equiv
_atom_site_adp_type
_atom_site_occupancy
_atom_site_site_symmetry_order
_atom_site_calc_flag
_atom_site_refinement_flags_posn
_atom_site_refinement_flags_adp
B1 B 0.6805(2) 0.5821(4) 0.3676(2) 0.0434(8) Uani 1 1 d . .
H1A H 0.7401 0.5853 0.3855 0.052 Uiso 1 1 calc R .
H1B H 0.6512 0.6832 0.3425 0.052 Uiso 1 1 calc R .
H1C H 0.6451(15) 0.521(3) 0.3002(14) 0.043(7) Uiso 1 1 d . .
C10 C 0.4007(2) 0.7721(4) 0.04175(19) 0.0669(10) Uani 1 1 d . .
H10 H 0.3827 0.8382 -0.0044 0.080 Uiso 1 1 calc R .
C24 C 0.7387(3) 0.3294(5) 0.2417(3) 0.1133(19) Uani 1 1 d . .
H24A H 0.7726 0.4138 0.2785 0.170 Uiso 1 1 calc GR .
H24B H 0.7004 0.3786 0.1909 0.170 Uiso 1 1 calc GR .
H24C H 0.7739 0.2523 0.2326 0.170 Uiso 1 1 calc GR .
C28 C 0.8043(2) 0.2359(5) 0.4250(3) 0.1007(16) Uani 1 1 d . .
H28A H 0.8344 0.1337 0.4420 0.151 Uiso 1 1 calc GR .
H28B H 0.8004 0.2853 0.4702 0.151 Uiso 1 1 calc GR .
H28C H 0.8333 0.3093 0.4060 0.151 Uiso 1 1 calc GR .
C9 C 0.4789(2) 0.7131(5) 0.07742(19) 0.0701(11) Uani 1 1 d . .
H9 H 0.5153 0.7383 0.0562 0.084 Uiso 1 1 calc R .
C18 C 0.38927(18) 0.2638(3) 0.30496(18) 0.0457(7) Uani 1 1 d . .
H18 H 0.4206 0.3058 0.3572 0.055 Uiso 1 1 calc R .
C11 C 0.3482(2) 0.7362(4) 0.07214(18) 0.0586(9) Uani 1 1 d . .
H11 H 0.2941 0.7783 0.0476 0.070 Uiso 1 1 calc R .
C4 C 0.4921(2) 0.7608(4) 0.47059(19) 0.0548(8) Uani 1 1 d . .
H4 H 0.4935 0.8215 0.5138 0.066 Uiso 1 1 calc R .
C3 C 0.5586(2) 0.6708(4) 0.48068(17) 0.0493(8) Uani 1 1 d . .
H3 H 0.6061 0.6698 0.5310 0.059 Uiso 1 1 calc R .
C25 C 0.5576(3) 0.1780(5) 0.1437(2) 0.0934(15) Uani 1 1 d . .
H25A H 0.4997 0.1829 0.1310 0.140 Uiso 1 1 calc GR .
H25B H 0.5680 0.0780 0.1222 0.140 Uiso 1 1 calc GR .
H25C H 0.5711 0.2711 0.1200 0.140 Uiso 1 1 calc GR .
C13 C 0.40391(16) 0.3189(3) 0.24352(15) 0.0356(6) Uani 1 1 d . .
C5 C 0.4236(2) 0.7629(4) 0.3977(2) 0.0567(8) Uani 1 1 d . .
H5 H 0.3773 0.8246 0.3908 0.068 Uiso 1 1 calc R .
C14 C 0.35604(19) 0.2572(4) 0.16774(18) 0.0564(8) Uani 1 1 d . .
H14 H 0.3636 0.2950 0.1242 0.068 Uiso 1 1 calc R .
C8 C 0.50496(18) 0.6162(4) 0.14480(16) 0.0485(8) Uani 1 1 d . .
H8 H 0.5593 0.5752 0.1692 0.058 Uiso 1 1 calc R .
C17 C 0.3300(2) 0.1489(4) 0.2917(3) 0.0668(10) Uani 1 1 d . .
H17 H 0.3206 0.1131 0.3345 0.080 Uiso 1 1 calc R .
C19 C 0.6914(2) 0.2420(4) 0.2775(2) 0.0589(9) Uani 1 1 d . U
C15 C 0.2972(2) 0.1407(5) 0.1551(2) 0.0790(12) Uani 1 1 d . .
H15 H 0.2653 0.0981 0.1031 0.095 Uiso 1 1 calc R .
C2 C 0.55693(16) 0.5808(3) 0.41794(14) 0.0342(6) Uani 1 1 d . .
C16 C 0.2848(2) 0.0868(4) 0.2169(3) 0.0784(12) Uani 1 1 d . .
H16 H 0.2448 0.0062 0.2079 0.094 Uiso 1 1 calc R .
C23 C 0.71935(19) 0.2039(4) 0.3584(2) 0.0539(8) Uani 1 1 d . U
C6 C 0.42136(18) 0.6761(4) 0.33452(18) 0.0468(7) Uani 1 1 d . .
H6 H 0.3739 0.6803 0.2841 0.056 Uiso 1 1 calc R .
C20 C 0.6096(2) 0.1810(4) 0.23261(18) 0.0511(8) Uani 1 1 d . .
C7 C 0.45335(16) 0.5786(3) 0.17681(15) 0.0356(6) Uani 1 1 d . .
C22 C 0.65705(19) 0.1184(3) 0.36508(18) 0.0464(7) Uani 1 1 d . .
C12 C 0.37409(18) 0.6385(4) 0.13880(17) 0.0494(8) Uani 1 1 d . .
H12 H 0.3369 0.6119 0.1589 0.059 Uiso 1 1 calc R .
C1 C 0.48800(15) 0.5822(3) 0.34382(14) 0.0316(6) Uani 1 1 d . .
C27 C 0.6632(3) 0.0481(4) 0.4411(2) 0.0831(12) Uani 1 1 d . .
H27A H 0.6864 -0.0610 0.4488 0.125 Uiso 1 1 calc GR .
H27B H 0.6086 0.0430 0.4377 0.125 Uiso 1 1 calc GR .
H27C H 0.6987 0.1166 0.4862 0.125 Uiso 1 1 calc GR .
C21 C 0.58968(17) 0.1016(3) 0.28827(18) 0.0424(7) Uani 1 1 d . .
C26 C 0.5180(2) -0.0052(4) 0.2709(2) 0.0698(10) Uani 1 1 d . .
H26A H 0.4730 0.0222 0.2185 0.105 Uiso 1 1 calc GR .
H26B H 0.5002 0.0105 0.3119 0.105 Uiso 1 1 calc GR .
H26C H 0.5337 -0.1183 0.2709 0.105 Uiso 1 1 calc GR .
Fe1 Fe 0.61525(2) 0.34785(4) 0.31697(2) 0.02960(12) Uani 1 1 d . .
P1 P 0.49185(4) 0.45115(8) 0.26690(4) 0.02881(16) Uani 1 1 d . .
S1 S 0.64378(4) 0.46496(9) 0.43248(4) 0.04107(19) Uani 1 1 d . .

loop_
_atom_site_aniso_label
_atom_site_aniso_U_11
_atom_site_aniso_U_22
_atom_site_aniso_U_33
_atom_site_aniso_U_23
_atom_site_aniso_U_13
_atom_site_aniso_U_12
B1 0.0317(17) 0.0393(18) 0.057(2) -0.0117(16) 0.0190(16) -0.0071(15)
C10 0.070(3) 0.076(2) 0.0443(19) 0.0242(18) 0.0180(18) 0.009(2)
C24 0.156(5) 0.078(3) 0.196(5) -0.024(3) 0.158(4) -0.018(3)
C28 0.038(2) 0.087(3) 0.138(4) -0.019(3) 0.008(2) 0.016(2)
C9 0.064(2) 0.098(3) 0.052(2) 0.028(2) 0.0308(18) 0.005(2)
C18 0.0443(18) 0.0419(17) 0.0564(18) 0.0019(14) 0.0279(15) -0.0012(14)
C11 0.049(2) 0.062(2) 0.0484(18) 0.0122(16) 0.0084(16) 0.0148(17)
C4 0.075(2) 0.0488(19) 0.053(2) -0.0091(15) 0.0402(19) 0.0079(17)
C3 0.057(2) 0.0554(19) 0.0350(15) -0.0084(14) 0.0209(14) 0.0032(16)
C25 0.158(4) 0.068(3) 0.051(2) -0.0135(19) 0.046(3) 0.013(3)
C13 0.0290(14) 0.0322(15) 0.0391(14) -0.0005(11) 0.0102(12) -0.0007(11)
C5 0.063(2) 0.0501(19) 0.069(2) -0.0018(17) 0.0407(19) 0.0176(17)
C14 0.0513(19) 0.052(2) 0.0447(18) -0.0040(15) 0.0040(15) -0.0124(16)
C8 0.0431(17) 0.063(2) 0.0368(15) 0.0111(14) 0.0165(14) 0.0044(15)
C17 0.058(2) 0.053(2) 0.105(3) 0.006(2) 0.051(2) -0.0050(18)
C19 0.075(2) 0.0372(18) 0.099(2) -0.0156(17) 0.069(2) -0.0027(16)
C15 0.047(2) 0.067(3) 0.080(3) -0.016(2) -0.007(2) -0.0166(19)
C2 0.0403(16) 0.0328(14) 0.0334(14) -0.0018(11) 0.0204(12) 0.0013(12)
C16 0.043(2) 0.049(2) 0.136(4) 0.001(2) 0.035(2) -0.0126(17)
C23 0.0390(18) 0.0453(18) 0.074(2) -0.0087(16) 0.0229(17) 0.0122(14)
C6 0.0420(17) 0.0507(18) 0.0451(16) -0.0033(14) 0.0180(14) 0.0081(14)
C20 0.074(2) 0.0381(17) 0.0508(18) -0.0090(14) 0.0375(17) 0.0058(16)
C7 0.0347(15) 0.0339(14) 0.0320(13) 0.0004(11) 0.0102(12) 0.0003(12)
C22 0.0504(19) 0.0311(16) 0.0550(18) 0.0020(13) 0.0222(16) 0.0128(14)
C12 0.0434(18) 0.0575(19) 0.0430(16) 0.0091(15) 0.0163(14) 0.0049(15)
C1 0.0334(14) 0.0288(13) 0.0361(14) -0.0004(11) 0.0191(12) -0.0011(11)
C27 0.124(4) 0.050(2) 0.068(2) 0.0210(19) 0.039(2) 0.026(2)
C21 0.0429(17) 0.0276(14) 0.0560(18) -0.0069(13) 0.0221(14) 0.0020(12)
C26 0.058(2) 0.0317(17) 0.113(3) -0.0103(18) 0.034(2) -0.0040(16)
Fe1 0.0290(2) 0.0281(2) 0.0319(2) -0.00275(16) 0.01430(16) 0.00086(16)
P1 0.0270(3) 0.0304(4) 0.0267(3) -0.0015(3) 0.0104(3) -0.0011(3)
S1 0.0386(4) 0.0489(4) 0.0284(3) -0.0017(3) 0.0092(3) 0.0092(3)

loop_
_atom_type_symbol
_atom_type_description
_atom_type_scat_dispersion_real
_atom_type_scat_dispersion_imag
_atom_type_scat_source
C C 0.0033 0.0016 'International Tables Vol C Tables 4.2.6.8 and 6.1.1.4'
H H 0.0000 0.0000 'International Tables Vol C Tables 4.2.6.8 and 6.1.1.4'
B B 0.0013 0.0007 'International Tables Vol C Tables 4.2.6.8 and 6.1.1.4'
Fe Fe 0.3463 0.8444 'International Tables Vol C Tables 4.2.6.8 and 6.1.1.4'
P P 0.1023 0.0942 'International Tables Vol C Tables 4.2.6.8 and 6.1.1.4'
S S 0.1246 0.1234 'International Tables Vol C Tables 4.2.6.8 and 6.1.1.4'

loop_
_geom_angle_atom_site_label_1
_geom_angle_atom_site_label_2
_geom_angle_atom_site_label_3
_geom_angle
H1A B1 H1B 114.4
H1A B1 H1C 109.6
H1B B1 H1C 86.6
Fe1 B1 H1A 117.4
Fe1 B1 H1B 117.4
Fe1 B1 H1C 44.5(12)
S1 B1 H1A 117.4
S1 B1 H1B 117.4
S1 B1 H1C 106.2(12)
S1 B1 Fe1 63.83(10)
C9 C10 H10 119.8
C11 C10 H10 119.8
C11 C10 C9 120.3(3)
H24A C24 H24B 109.5
H24A C24 H24C 109.5
H24B C24 H24C 109.5
C19 C24 H24A 109.5
C19 C24 H24B 109.5
C19 C24 H24C 109.5
H28A C28 H28B 109.5
H28A C28 H28C 109.5
H28B C28 H28C 109.5
C23 C28 H28A 109.5
C23 C28 H28B 109.5
C23 C28 H28C 109.5
C10 C9 H9 120.1
C10 C9 C8 119.7(3)
C8 C9 H9 120.1
C13 C18 H18 119.4
C17 C18 H18 119.4
C17 C18 C13 121.2(3)
C10 C11 H11 120.1
C10 C11 C12 119.9(3)
C12 C11 H11 120.1
C3 C4 H4 120.2
C3 C4 C5 119.7(3)
C5 C4 H4 120.2
C4 C3 H3 119.7
C4 C3 C2 120.5(3)
C2 C3 H3 119.7
H25A C25 H25B 109.5
H25A C25 H25C 109.5
H25B C25 H25C 109.5
C20 C25 H25A 109.5
C20 C25 H25B 109.5
C20 C25 H25C 109.5
C18 C13 C14 117.9(3)
C18 C13 P1 119.2(2)
C14 C13 P1 122.6(2)
C4 C5 H5 119.7
C4 C5 C6 120.5(3)
C6 C5 H5 119.7
C13 C14 H14 119.8
C15 C14 C13 120.4(3)
C15 C14 H14 119.8
C9 C8 H8 119.4
C7 C8 C9 121.1(3)
C7 C8 H8 119.4
C18 C17 H17 120.0
C16 C17 C18 120.0(3)
C16 C17 H17 120.0
C24 C19 Fe1 126.0(2)
C23 C19 C24 126.6(4)
C23 C19 C20 108.7(3)
C23 C19 Fe1 70.70(17)
C20 C19 C24 124.7(4)
C20 C19 Fe1 70.11(16)
C14 C15 H15 119.7
C16 C15 C14 120.5(3)
C16 C15 H15 119.7
C3 C2 C1 120.3(2)
C3 C2 S1 119.7(2)
C1 C2 S1 119.93(19)
C17 C16 H16 120.0
C15 C16 C17 119.9(3)
C15 C16 H16 120.0
C28 C23 Fe1 129.3(2)
C19 C23 C28 125.7(3)
C19 C23 Fe1 69.61(17)
C22 C23 C28 126.1(4)
C22 C23 C19 107.9(3)
C22 C23 Fe1 70.83(17)
C5 C6 H6 119.7
C5 C6 C1 120.7(3)
C1 C6 H6 119.7
C25 C20 Fe1 130.6(2)
C19 C20 C25 128.3(3)
C19 C20 Fe1 69.31(16)
C21 C20 C25 124.7(3)
C21 C20 C19 106.5(3)
C21 C20 Fe1 71.18(16)
C8 C7 C12 117.9(3)
C8 C7 P1 119.1(2)
C12 C7 P1 123.1(2)
C23 C22 C27 125.2(3)
C23 C22 C21 108.9(3)
C23 C22 Fe1 69.86(17)
C27 C22 Fe1 128.0(2)
C21 C22 C27 125.8(3)
C21 C22 Fe1 70.81(16)
C11 C12 C7 121.1(3)
C11 C12 H12 119.4
C7 C12 H12 119.4
C2 C1 C6 118.2(2)
C2 C1 P1 116.12(19)
C6 C1 P1 125.6(2)
C22 C27 H27A 109.5
C22 C27 H27B 109.5
C22 C27 H27C 109.5
H27A C27 H27B 109.5
H27A C27 H27C 109.5
H27B C27 H27C 109.5
C20 C21 C26 127.9(3)
C20 C21 Fe1 68.95(16)
C22 C21 C20 108.0(3)
C22 C21 C26 123.4(3)
C22 C21 Fe1 69.79(15)
C26 C21 Fe1 134.3(2)
C21 C26 H26A 109.5
C21 C26 H26B 109.5
C21 C26 H26C 109.5
H26A C26 H26B 109.5
H26A C26 H26C 109.5
H26B C26 H26C 109.5
B1 Fe1 H1C 32.5(9)
C19 Fe1 B1 101.58(13)
C19 Fe1 H1C 87.4(9)
C19 Fe1 C23 39.69(13)
C19 Fe1 C20 40.57(13)
C19 Fe1 C22 66.25(13)
C19 Fe1 C21 66.72(12)
C19 Fe1 P1 138.75(12)
C19 Fe1 S1 130.57(11)
C23 Fe1 B1 96.61(13)
C23 Fe1 H1C 104.1(9)
C23 Fe1 C22 39.31(12)
C23 Fe1 C21 66.44(12)
C23 Fe1 P1 167.98(9)
C23 Fe1 S1 97.01(10)
C20 Fe1 B1 136.67(13)
C20 Fe1 H1C 109.8(9)
C20 Fe1 C23 67.54(13)
C20 Fe1 C22 66.92(12)
C20 Fe1 C21 39.87(11)
C20 Fe1 P1 104.74(10)
C20 Fe1 S1 162.14(9)
C22 Fe1 B1 125.49(13)
C22 Fe1 H1C 143.0(9)
C22 Fe1 C21 39.40(11)
C22 Fe1 P1 129.88(9)
C22 Fe1 S1 95.53(9)
C21 Fe1 B1 162.97(12)
C21 Fe1 H1C 149.6(9)
C21 Fe1 P1 101.66(8)
C21 Fe1 S1 126.81(8)
P1 Fe1 B1 95.24(9)
P1 Fe1 H1C 87.1(9)
P1 Fe1 S1 88.90(3)
S1 Fe1 B1 50.80(9)
S1 Fe1 H1C 81.9(9)
C13 P1 C7 101.52(12)
C13 P1 C1 100.90(12)
C13 P1 Fe1 119.77(9)
C7 P1 Fe1 120.05(9)
C1 P1 C7 104.70(12)
C1 P1 Fe1 107.45(8)
B1 S1 Fe1 65.38(10)
C2 S1 B1 100.84(14)
C2 S1 Fe1 107.31(8)

loop_
_geom_bond_atom_site_label_1
_geom_bond_atom_site_label_2
_geom_bond_distance
B1 H1A 0.9900
B1 H1B 0.9900
B1 H1C 1.24(2)
B1 Fe1 2.247(3)
B1 S1 1.916(3)
C10 H10 0.9500
C10 C9 1.369(5)
C10 C11 1.366(5)
C24 H24A 0.9800
C24 H24B 0.9800
C24 H24C 0.9800
C24 C19 1.513(5)
C28 H28A 0.9800
C28 H28B 0.9800
C28 H28C 0.9800
C28 C23 1.511(5)
C9 H9 0.9500
C9 C8 1.389(4)
C18 H18 0.9500
C18 C13 1.386(4)
C18 C17 1.380(4)
C11 H11 0.9500
C11 C12 1.383(4)
C4 H4 0.9500
C4 C3 1.369(4)
C4 C5 1.372(4)
C3 H3 0.9500
C3 C2 1.389(4)
C25 H25A 0.9800
C25 H25B 0.9800
C25 H25C 0.9800
C25 C20 1.501(4)
C13 C14 1.386(4)
C13 P1 1.832(3)
C5 H5 0.9500
C5 C6 1.379(4)
C14 H14 0.9500
C14 C15 1.386(5)
C8 H8 0.9500
C8 C7 1.379(4)
C17 H17 0.9500
C17 C16 1.366(5)
C19 C23 1.407(5)
C19 C20 1.436(5)
C19 Fe1 2.065(3)
C15 H15 0.9500
C15 C16 1.365(5)
C2 C1 1.389(3)
C2 S1 1.775(3)
C16 H16 0.9500
C23 C22 1.403(4)
C23 Fe1 2.079(3)
C6 H6 0.9500
C6 C1 1.394(4)
C20 C21 1.426(4)
C20 Fe1 2.076(3)
C7 C12 1.387(4)
C7 P1 1.844(3)
C22 C27 1.505(4)
C22 C21 1.415(4)
C22 Fe1 2.092(3)
C12 H12 0.9500
C1 P1 1.842(3)
C27 H27A 0.9800
C27 H27B 0.9800
C27 H27C 0.9800
C21 C26 1.494(4)
C21 Fe1 2.105(3)
C26 H26A 0.9800
C26 H26B 0.9800
C26 H26C 0.9800
Fe1 H1C 1.62(3)
Fe1 P1 2.1926(10)
Fe1 S1 2.2188(10)

loop_
_geom_torsion_atom_site_label_1
_geom_torsion_atom_site_label_2
_geom_torsion_atom_site_label_3
_geom_torsion_atom_site_label_4
_geom_torsion
C10 C9 C8 C7 -0.2(5)
C10 C11 C12 C7 1.5(5)
C24 C19 C23 C28 -3.3(5)
C24 C19 C23 C22 -178.1(3)
C24 C19 C23 Fe1 121.1(3)
C24 C19 C20 C25 5.3(5)
C24 C19 C20 C21 177.5(3)
C24 C19 C20 Fe1 -120.7(3)
C28 C23 C22 C27 2.3(5)
C28 C23 C22 C21 -174.5(3)
C28 C23 C22 Fe1 125.2(3)
C9 C10 C11 C12 -0.7(6)
C9 C8 C7 C12 1.0(5)
C9 C8 C7 P1 -179.4(3)
C18 C13 C14 C15 -1.8(5)
C18 C13 P1 C7 -147.9(2)
C18 C13 P1 C1 -40.2(2)
C18 C13 P1 Fe1 77.3(2)
C18 C17 C16 C15 -1.3(6)
C11 C10 C9 C8 0.0(6)
C4 C3 C2 C1 0.6(4)
C4 C3 C2 S1 -180.0(2)
C4 C5 C6 C1 1.3(5)
C3 C4 C5 C6 -0.5(5)
C3 C2 C1 C6 0.2(4)
C3 C2 C1 P1 -177.4(2)
C3 C2 S1 B1 -111.2(2)
C3 C2 S1 Fe1 -178.6(2)
C25 C20 C21 C22 174.1(3)
C25 C20 C21 C26 3.6(5)
C25 C20 C21 Fe1 -126.8(3)
C13 C18 C17 C16 0.4(5)
C13 C14 C15 C16 0.9(6)
C5 C4 C3 C2 -0.4(5)
C5 C6 C1 C2 -1.1(4)
C5 C6 C1 P1 176.3(2)
C14 C13 P1 C7 39.2(3)
C14 C13 P1 C1 146.8(2)
C14 C13 P1 Fe1 -95.7(2)
C14 C15 C16 C17 0.7(6)
C8 C7 C12 C11 -1.7(4)
C8 C7 P1 C13 -138.8(2)
C8 C7 P1 C1 116.5(2)
C8 C7 P1 Fe1 -4.2(3)
C17 C18 C13 C14 1.2(4)
C17 C18 C13 P1 -172.1(2)
C19 C23 C22 C27 177.0(3)
C19 C23 C22 C21 0.3(3)
C19 C23 C22 Fe1 -60.0(2)
C19 C20 C21 C22 1.6(3)
C19 C20 C21 C26 -168.9(3)
C19 C20 C21 Fe1 60.62(19)
C2 C1 P1 C13 120.6(2)
C2 C1 P1 C7 -134.3(2)
C2 C1 P1 Fe1 -5.6(2)
C23 C19 C20 C25 -173.6(3)
C23 C19 C20 C21 -1.4(3)
C23 C19 C20 Fe1 60.4(2)
C23 C22 C21 C20 -1.2(3)
C23 C22 C21 C26 169.8(3)
C23 C22 C21 Fe1 -59.7(2)
C6 C1 P1 C13 -56.8(3)
C6 C1 P1 C7 48.3(3)
C6 C1 P1 Fe1 177.0(2)
C20 C19 C23 C28 175.5(3)
C20 C19 C23 C22 0.7(3)
C20 C19 C23 Fe1 -60.1(2)
C12 C7 P1 C13 40.7(3)
C12 C7 P1 C1 -64.0(3)
C12 C7 P1 Fe1 175.4(2)
C1 C2 S1 B1 68.3(2)
C1 C2 S1 Fe1 0.9(2)
C27 C22 C21 C20 -177.9(3)
C27 C22 C21 C26 -6.9(4)
C27 C22 C21 Fe1 123.6(3)
Fe1 C19 C23 C28 -124.4(3)
Fe1 C19 C23 C22 60.8(2)
Fe1 C19 C20 C25 126.0(3)
Fe1 C19 C20 C21 -61.85(19)
Fe1 C23 C22 C27 -123.0(3)
Fe1 C23 C22 C21 60.29(19)
Fe1 C20 C21 C22 -59.07(19)
Fe1 C20 C21 C26 130.5(3)
Fe1 C22 C21 C20 58.54(19)
Fe1 C22 C21 C26 -130.5(3)
P1 C13 C14 C15 171.2(3)
P1 C7 C12 C11 178.8(2)
S1 C2 C1 C6 -179.3(2)
S1 C2 C1 P1 3.1(3)
